data_4307630
loop_
_publ_author_name
'Alok Ranjan Paital'
'A-Qing Wu'
'Guo-Cong Guo'
'Guillem Arom\'i'
'Jordi Ribas-Ari\~no'
'Debashis Ray'

_publ_contact_author_address
;Debashis Ray 
 Department of Chemistry
 Indian Institute of Technology
 Kharagpur-721302
 India
;
_publ_contact_author_email dray@chem.iitkgp.ernet.in
_publ_contact_author_fax 91-3222-255303
_publ_contact_author_name 'Dr. Debashis Ray'
_publ_contact_author_phone ' 03222-283324'
_publ_section_title
;
Two Cu2 and Zn2 Metallamacrocycles Featuring a Novel Extended \p-Conjugated
Carbazole Bridge
;
_journal_name_full 'Inorganic Chemistry'
_journal_page_first 2947
_journal_page_last 2949
_journal_paper_doi 10.1021/ic062109z
_journal_volume 46
_journal_year 2007
_chemical_formula_sum 'C27 H20 Cl3 Cu N3 O3'
_chemical_formula_weight 604.35
_chemical_name_systematic
; 
 ? 
;
_space_group_IT_number 2
_symmetry_cell_setting triclinic
_symmetry_space_group_name_Hall '-P 1'
_symmetry_space_group_name_H-M 'P -1'
_atom_sites_solution_hydrogens geom
_atom_sites_solution_primary direct
_atom_sites_solution_secondary difmap
_audit_creation_method SHELXL-97
_cell_angle_alpha 78.153(19)
_cell_angle_beta 68.288(14)
_cell_angle_gamma 65.790(15)
_cell_formula_units_Z 2
_cell_length_a 10.5504(5)
_cell_length_b 11.837
_cell_length_c 11.92530(10)
_cell_measurement_reflns_used 3325
_cell_measurement_temperature 3273(2)
_cell_measurement_theta_max 27.4835
_cell_measurement_theta_min 3.3178
_cell_volume 1259.42(19)
_computing_cell_refinement 'CrystalClear (Rigaku Corp., 2002)'
_computing_data_collection 'CrystalClear (Rigaku Corp., 2002)'
_computing_data_reduction 'CrystalClear (Rigaku Corp., 2002)'
_computing_publication_material 'Siemens SHELXTL^TM^ 5'
_computing_structure_refinement 'Siemens SHELXTL^TM^ 5'
_computing_structure_solution 'Siemens SHELXTL^TM^ 5'
_diffrn_ambient_temperature 3273(2)
_diffrn_measured_fraction_theta_full 0.979
_diffrn_measured_fraction_theta_max 0.979
_diffrn_measurement_device_type 'Rigaku Mercury CCD'
_diffrn_measurement_method '\w scans'
_diffrn_radiation_monochromator graphite
_diffrn_radiation_source 'rotating-anode generator'
_diffrn_radiation_type MoK\a
_diffrn_radiation_wavelength 0.71073
_diffrn_reflns_av_R_equivalents 0.0230
_diffrn_reflns_av_sigmaI/netI 0.0409
_diffrn_reflns_limit_h_max 13
_diffrn_reflns_limit_h_min -13
_diffrn_reflns_limit_k_max 12
_diffrn_reflns_limit_k_min -15
_diffrn_reflns_limit_l_max 15
_diffrn_reflns_limit_l_min -14
_diffrn_reflns_number 9920
_diffrn_reflns_theta_full 27.48
_diffrn_reflns_theta_max 27.48
_diffrn_reflns_theta_min 3.32
_exptl_absorpt_coefficient_mu 1.222
_exptl_absorpt_correction_T_max 1.0000
_exptl_absorpt_correction_T_min 0.6439
_exptl_absorpt_correction_type multi-scan
_exptl_absorpt_process_details '(CrystalClear, Rigaku 2002)'
_exptl_crystal_colour pink
_exptl_crystal_density_diffrn 1.594
_exptl_crystal_density_method 'not measured'
_exptl_crystal_description Prism
_exptl_crystal_F_000 614
_exptl_crystal_size_max 0.40
_exptl_crystal_size_mid 0.20
_exptl_crystal_size_min 0.20
_refine_diff_density_max 1.025
_refine_diff_density_min -1.092
_refine_diff_density_rms 0.112
_refine_ls_extinction_method none
_refine_ls_goodness_of_fit_ref 1.054
_refine_ls_hydrogen_treatment mixed
_refine_ls_matrix_type full
_refine_ls_number_parameters 334
_refine_ls_number_reflns 5666
_refine_ls_number_restraints 0
_refine_ls_restrained_S_all 1.054
_refine_ls_R_factor_all 0.0836
_refine_ls_R_factor_gt 0.0713
_refine_ls_shift/su_max 0.000
_refine_ls_shift/su_mean 0.000
_refine_ls_structure_factor_coef Fsqd
_refine_ls_weighting_details 'calc w=1/[\s^2^(Fo^2^)+(0.1363P)^2^+1.1402P] where P=(Fo^2^+2Fc^2^)/3'
_refine_ls_weighting_scheme calc
_refine_ls_wR_factor_gt 0.1992
_refine_ls_wR_factor_ref 0.2152
_reflns_number_gt 4631
_reflns_number_total 5666
_reflns_threshold_expression >2sigma(I)
_cod_data_source_file ic062109z-file003.cif
_cod_data_source_block 1
_cod_depositor_comments
;
The following automatic conversions were performed:
'_exptl_absorpt_correction_type' value 'Multi-scan' changed to
'multi-scan' according to
'/home/saulius/struct/CIF-dictionaries/cif_core.dic' dictionary named
'cif_core.dic' version 2.4.1 from 2010-06-29.

Automatic conversion script
Id: cif_fix_enum 1527 2010-12-29 10:47:43Z saulius 
;
_cod_original_cell_volume 1259.43(6)
_cod_database_code 4307630

loop_
_symmetry_equiv_pos_as_xyz
'x, y, z'
'-x, -y, -z'

loop_
_atom_site_label
_atom_site_type_symbol
_atom_site_fract_x
_atom_site_fract_y
_atom_site_fract_z
_atom_site_U_iso_or_equiv
_atom_site_adp_type
_atom_site_occupancy
_atom_site_symmetry_multiplicity
_atom_site_calc_flag
_atom_site_refinement_flags
_atom_site_disorder_assembly
_atom_site_disorder_group
Cu1 Cu 0.24508(5) -0.29160(4) 0.33328(4) 0.03538(19) Uani 1 1 d . . .
O2 O -0.4433(3) 0.3589(3) -0.3370(3) 0.0435(7) Uani 1 1 d . . .
O1 O 0.1616(3) -0.3362(3) 0.4965(3) 0.0428(7) Uani 1 1 d . . .
N3 N -0.2723(3) 0.1520(3) -0.2191(3) 0.0355(7) Uani 1 1 d . . .
N1 N 0.1053(3) -0.3108(3) 0.2750(3) 0.0352(7) Uani 1 1 d . . .
C13 C 0.0391(4) -0.2118(3) 0.0914(3) 0.0316(7) Uani 1 1 d . . .
H13A H -0.0513 -0.1589 0.1372 0.038 Uiso 1 1 calc R . .
N2 N 0.2350(4) -0.2575(3) -0.2237(3) 0.0425(8) Uani 1 1 d . . .
H2B H 0.3092 -0.2963 -0.2819 0.051 Uiso 1 1 calc R . .
C12 C 0.0812(4) -0.2033(3) -0.0350(3) 0.0301(7) Uani 1 1 d . . .
C1 C 0.0305(4) -0.3423(4) 0.5443(3) 0.0352(8) Uani 1 1 d . . .
C14 C 0.0141(4) -0.1196(3) -0.1217(3) 0.0316(7) Uani 1 1 d . . .
Cl3 Cl1 0.6608(4) -0.0345(4) -0.3586(4) 0.1928(19) Uani 1 1 d . . .
C19 C -0.1165(4) -0.0183(3) -0.1122(3) 0.0328(7) Uani 1 1 d . . .
H19A H -0.1846 0.0060 -0.0369 0.039 Uiso 1 1 calc R . .
C26 C -0.5538(4) 0.3438(4) -0.2447(3) 0.0367(8) Uani 1 1 d . . .
C11 C 0.2169(4) -0.2866(4) -0.1032(3) 0.0369(8) Uani 1 1 d . . .
C20 C -0.3987(4) 0.1553(4) -0.1460(3) 0.0383(8) Uani 1 1 d . . .
H20A H -0.4010 0.0900 -0.0877 0.046 Uiso 1 1 calc R . .
C18 C -0.1434(4) 0.0461(3) -0.2177(3) 0.0339(7) Uani 1 1 d . . .
C8 C 0.1359(4) -0.3015(4) 0.1466(3) 0.0340(7) Uani 1 1 d . . .
C6 C -0.0577(4) -0.3379(4) 0.4762(3) 0.0365(8) Uani 1 1 d . . .
C7 C -0.0127(4) -0.3270(4) 0.3462(3) 0.0352(8) Uani 1 1 d . . .
H7A H -0.0747 -0.3321 0.3104 0.042 Uiso 1 1 calc R . .
C9 C 0.2715(4) -0.3827(4) 0.0780(4) 0.0426(9) Uani 1 1 d . . .
H9A H 0.3349 -0.4411 0.1173 0.051 Uiso 1 1 calc R . .
C16 C 0.0890(5) -0.0914(4) -0.3427(3) 0.0427(9) Uani 1 1 d . . .
H16A H 0.1559 -0.1161 -0.4182 0.051 Uiso 1 1 calc R . .
C21 C -0.5377(4) 0.2520(4) -0.1468(4) 0.0387(8) Uani 1 1 d . . .
C25 C -0.6978(4) 0.4206(4) -0.2426(4) 0.0426(9) Uani 1 1 d . . .
H25A H -0.7125 0.4785 -0.3068 0.051 Uiso 1 1 calc R . .
C15 C 0.1148(4) -0.1556(4) -0.2369(3) 0.0366(8) Uani 1 1 d . . .
C3 C -0.1617(5) -0.3668(5) 0.7265(4) 0.0493(10) Uani 1 1 d . . .
H3A H -0.1953 -0.3781 0.8104 0.059 Uiso 1 1 calc R . .
C17 C -0.0384(5) 0.0096(4) -0.3313(3) 0.0423(9) Uani 1 1 d . . .
H17A H -0.0565 0.0556 -0.4007 0.051 Uiso 1 1 calc R . .
C2 C -0.0285(5) -0.3528(4) 0.6705(4) 0.0447(9) Uani 1 1 d . . .
H2A H 0.0234 -0.3502 0.7176 0.054 Uiso 1 1 calc R . .
C23 C -0.8013(5) 0.3247(5) -0.0498(4) 0.0503(10) Uani 1 1 d . . .
H23A H -0.8828 0.3212 0.0152 0.060 Uiso 1 1 calc R . .
C24 C -0.8174(4) 0.4115(5) -0.1468(4) 0.0480(10) Uani 1 1 d . . .
H24A H -0.9111 0.4648 -0.1471 0.058 Uiso 1 1 calc R . .
C5 C -0.1929(5) -0.3517(4) 0.5360(4) 0.0444(9) Uani 1 1 d . . .
H5A H -0.2480 -0.3524 0.4909 0.053 Uiso 1 1 calc R . .
C10 C 0.3128(5) -0.3777(4) -0.0460(4) 0.0470(10) Uani 1 1 d . . .
H10A H 0.4018 -0.4332 -0.0907 0.056 Uiso 1 1 calc R . .
C22 C -0.6618(5) 0.2439(4) -0.0521(4) 0.0461(10) Uani 1 1 d . . .
H22A H -0.6501 0.1831 0.0104 0.055 Uiso 1 1 calc R . .
Cl2 Cl1 0.4448(4) -0.1063(4) -0.1731(3) 0.1763(16) Uani 1 1 d . . .
C4 C -0.2460(5) -0.3645(5) 0.6603(4) 0.0484(10) Uani 1 1 d . . .
H4A H -0.3371 -0.3714 0.6990 0.058 Uiso 1 1 calc R . .
C27 C 0.4992(9) -0.0299(12) -0.3225(7) 0.130(4) Uani 1 1 d . . .
H27A H 0.5115 -0.0896 -0.3754 0.156 Uiso 1 1 calc R . .
Cl1 Cl1 0.3624(6) 0.0855(5) -0.3439(5) 0.241(3) Uani 1 1 d . . .
O1W O -0.4791(4) 0.3766(3) 0.4252(3) 0.0543(8) Uani 1 1 d . . .

loop_
_atom_site_aniso_label
_atom_site_aniso_U_11
_atom_site_aniso_U_22
_atom_site_aniso_U_33
_atom_site_aniso_U_23
_atom_site_aniso_U_13
_atom_site_aniso_U_12
Cu1 0.0297(3) 0.0422(3) 0.0332(3) 0.00761(19) -0.01607(19) -0.0114(2)
O2 0.0299(13) 0.0560(17) 0.0389(14) 0.0132(12) -0.0154(11) -0.0138(12)
O1 0.0405(15) 0.0588(18) 0.0351(14) 0.0074(12) -0.0207(12) -0.0212(13)
N3 0.0330(15) 0.0373(16) 0.0358(16) 0.0034(12) -0.0179(13) -0.0093(13)
N1 0.0313(15) 0.0394(17) 0.0332(15) 0.0039(12) -0.0149(12) -0.0102(13)
C13 0.0281(16) 0.0355(18) 0.0282(16) -0.0007(13) -0.0102(13) -0.0082(14)
N2 0.0363(17) 0.0453(19) 0.0318(16) -0.0062(14) -0.0098(13) -0.0005(14)
C12 0.0274(15) 0.0330(17) 0.0287(16) -0.0023(13) -0.0105(13) -0.0086(13)
C1 0.0316(17) 0.0373(19) 0.0340(18) 0.0044(14) -0.0123(14) -0.0115(15)
C14 0.0325(17) 0.0334(17) 0.0302(17) 0.0012(13) -0.0125(14) -0.0125(14)
Cl3 0.132(3) 0.198(4) 0.259(5) -0.100(3) 0.011(3) -0.096(3)
C19 0.0299(16) 0.0358(18) 0.0299(17) -0.0009(14) -0.0117(14) -0.0082(14)
C26 0.0305(17) 0.043(2) 0.0374(19) 0.0027(15) -0.0149(15) -0.0127(15)
C11 0.0344(18) 0.0397(19) 0.0316(18) -0.0029(15) -0.0120(15) -0.0071(15)
C20 0.0366(19) 0.040(2) 0.0353(18) 0.0077(15) -0.0160(15) -0.0117(16)
C18 0.0336(17) 0.0369(18) 0.0313(17) 0.0021(14) -0.0145(14) -0.0114(15)
C8 0.0330(17) 0.0395(19) 0.0299(17) 0.0028(14) -0.0142(14) -0.0124(15)
C6 0.0332(18) 0.0403(19) 0.0333(18) 0.0010(15) -0.0119(15) -0.0114(15)
C7 0.0326(17) 0.0382(19) 0.0367(19) 0.0021(15) -0.0168(15) -0.0119(15)
C9 0.0333(18) 0.045(2) 0.040(2) 0.0021(16) -0.0188(16) -0.0007(16)
C16 0.043(2) 0.048(2) 0.0274(17) -0.0046(15) -0.0113(16) -0.0062(18)
C21 0.0334(18) 0.046(2) 0.0368(19) 0.0036(16) -0.0150(15) -0.0144(16)
C25 0.0310(18) 0.049(2) 0.047(2) 0.0045(17) -0.0177(16) -0.0127(17)
C15 0.0373(19) 0.0364(19) 0.0328(18) -0.0031(14) -0.0133(15) -0.0081(15)
C3 0.048(2) 0.059(3) 0.034(2) 0.0037(18) -0.0066(18) -0.023(2)
C17 0.042(2) 0.051(2) 0.0299(18) 0.0041(16) -0.0173(16) -0.0106(18)
C2 0.050(2) 0.051(2) 0.0338(19) 0.0045(16) -0.0186(18) -0.0183(19)
C23 0.034(2) 0.067(3) 0.048(2) -0.001(2) -0.0103(18) -0.021(2)
C24 0.0268(17) 0.058(3) 0.052(2) -0.006(2) -0.0117(17) -0.0080(17)
C5 0.041(2) 0.052(2) 0.041(2) 0.0034(18) -0.0161(17) -0.0188(18)
C10 0.0333(19) 0.045(2) 0.041(2) -0.0041(17) -0.0103(16) 0.0058(17)
C22 0.039(2) 0.056(3) 0.040(2) 0.0071(18) -0.0131(17) -0.0189(19)
Cl2 0.158(3) 0.203(4) 0.112(2) -0.016(2) -0.008(2) -0.040(3)
C4 0.038(2) 0.058(3) 0.043(2) 0.0032(19) -0.0063(17) -0.0203(19)
C27 0.070(5) 0.212(12) 0.064(4) -0.002(6) -0.018(4) -0.015(6)
Cl1 0.187(4) 0.216(5) 0.203(4) -0.029(3) -0.088(3) 0.066(4)
O1W 0.0489(17) 0.065(2) 0.0418(16) -0.0115(15) -0.0111(14) -0.0134(16)

loop_
_atom_type_symbol
_atom_type_description
_atom_type_scat_dispersion_real
_atom_type_scat_dispersion_imag
_atom_type_scat_source
C C 0.0033 0.0016 'International Tables Vol C Tables 4.2.6.8 and 6.1.1.4'
H H 0.0000 0.0000 'International Tables Vol C Tables 4.2.6.8 and 6.1.1.4'
N N 0.0061 0.0033 'International Tables Vol C Tables 4.2.6.8 and 6.1.1.4'
O O 0.0106 0.0060 'International Tables Vol C Tables 4.2.6.8 and 6.1.1.4'
Cu Cu 0.3201 1.2651 'International Tables Vol C Tables 4.2.6.8 and 6.1.1.4'
Cl Cl1 0.1484 0.1585 'International Tables Vol C Tables 4.2.6.8 and 6.1.1.4'

loop_
_geom_angle_atom_site_label_1
_geom_angle_atom_site_label_2
_geom_angle_atom_site_label_3
_geom_angle
_geom_angle_site_symmetry_1
_geom_angle_site_symmetry_3
_geom_angle_publ_flag
O1 Cu1 O2 95.27(12) . 2 ?
O1 Cu1 N1 95.98(13) . . ?
O2 Cu1 N1 145.63(14) 2 . ?
O1 Cu1 N3 143.85(14) . 2 ?
O2 Cu1 N3 94.02(13) 2 2 ?
N1 Cu1 N3 95.75(13) . 2 ?
C26 O2 Cu1 122.6(2) . 2 ?
C1 O1 Cu1 125.1(2) . . ?
C20 N3 C18 120.7(3) . . ?
C20 N3 Cu1 122.6(3) . 2 ?
C18 N3 Cu1 116.7(3) . 2 ?
C7 N1 C8 120.0(3) . . ?
C7 N1 Cu1 122.9(3) . . ?
C8 N1 Cu1 117.1(2) . . ?
C8 C13 C12 118.2(3) . . ?
C11 N2 C15 108.9(3) . . ?
C13 C12 C11 120.4(3) . . ?
C13 C12 C14 133.4(3) . . ?
C11 C12 C14 106.2(3) . . ?
O1 C1 C2 118.5(4) . . ?
O1 C1 C6 124.3(3) . . ?
C2 C1 C6 117.1(4) . . ?
C19 C14 C15 119.7(3) . . ?
C19 C14 C12 134.2(3) . . ?
C15 C14 C12 106.1(3) . . ?
C14 C19 C18 118.7(3) . . ?
O2 C26 C25 118.5(4) . . ?
O2 C26 C21 124.3(3) . . ?
C25 C26 C21 117.1(4) . . ?
N2 C11 C10 129.7(4) . . ?
N2 C11 C12 109.5(3) . . ?
C10 C11 C12 120.8(3) . . ?
N3 C20 C21 125.5(4) . . ?
C19 C18 C17 120.1(3) . . ?
C19 C18 N3 123.6(3) . . ?
C17 C18 N3 116.2(3) . . ?
C13 C8 C9 121.1(3) . . ?
C13 C8 N1 121.5(3) . . ?
C9 C8 N1 117.3(3) . . ?
C5 C6 C1 119.7(4) . . ?
C5 C6 C7 116.5(4) . . ?
C1 C6 C7 123.7(4) . . ?
N1 C7 C6 126.1(3) . . ?
C10 C9 C8 121.5(3) . . ?
C17 C16 C15 117.4(4) . . ?
C22 C21 C26 120.1(4) . . ?
C22 C21 C20 116.4(4) . . ?
C26 C21 C20 123.1(4) . . ?
C24 C25 C26 121.1(4) . . ?
N2 C15 C16 128.8(4) . . ?
N2 C15 C14 109.3(3) . . ?
C16 C15 C14 121.9(3) . . ?
C2 C3 C4 121.1(4) . . ?
C16 C17 C18 122.1(4) . . ?
C3 C2 C1 121.5(4) . . ?
C22 C23 C24 118.6(4) . . ?
C25 C24 C23 121.6(4) . . ?
C4 C5 C6 121.4(4) . . ?
C9 C10 C11 118.1(4) . . ?
C23 C22 C21 121.2(4) . . ?
C5 C4 C3 118.9(4) . . ?
Cl3 C27 Cl1 126.4(9) . . ?
Cl3 C27 Cl2 111.2(5) . . ?
Cl1 C27 Cl2 110.1(5) . . ?

loop_
_geom_bond_atom_site_label_1
_geom_bond_atom_site_label_2
_geom_bond_distance
_geom_bond_site_symmetry_2
_geom_bond_publ_flag
Cu1 O1 1.880(3) . ?
Cu1 O2 1.923(3) 2 ?
Cu1 N1 1.952(3) . ?
Cu1 N3 1.960(3) 2 ?
O2 C26 1.320(5) . ?
O2 Cu1 1.923(3) 2 ?
O1 C1 1.313(5) . ?
N3 C20 1.285(5) . ?
N3 C18 1.426(5) . ?
N3 Cu1 1.960(3) 2 ?
N1 C7 1.286(5) . ?
N1 C8 1.433(5) . ?
C13 C8 1.387(5) . ?
C13 C12 1.400(5) . ?
N2 C11 1.367(5) . ?
N2 C15 1.379(5) . ?
C12 C11 1.412(5) . ?
C12 C14 1.449(5) . ?
C1 C2 1.400(5) . ?
C1 C6 1.424(5) . ?
C14 C19 1.391(5) . ?
C14 C15 1.409(5) . ?
Cl3 C27 1.577(10) . ?
C19 C18 1.391(5) . ?
C26 C25 1.408(5) . ?
C26 C21 1.431(5) . ?
C11 C10 1.402(5) . ?
C20 C21 1.445(5) . ?
C18 C17 1.409(5) . ?
C8 C9 1.403(5) . ?
C6 C5 1.401(6) . ?
C6 C7 1.438(5) . ?
C9 C10 1.374(6) . ?
C16 C17 1.367(6) . ?
C16 C15 1.390(5) . ?
C21 C22 1.402(6) . ?
C25 C24 1.379(6) . ?
C3 C2 1.379(7) . ?
C3 C4 1.380(7) . ?
C23 C22 1.381(6) . ?
C23 C24 1.392(7) . ?
C5 C4 1.377(6) . ?
Cl2 C27 1.824(10) . ?
C27 Cl1 1.589(10) . ?
